data_7010243
loop_
_publ_author_name
'Robson, David A.'
'Bylikin, Sergei Y.'
'Cantuel, Martine'
'Male, Nigel A. H.'
'Rees, Leigh H.'
'Mountford, Philip'
'Schr\"oder, Martin'

_publ_section_title
;
 Neutral and cationic organometallic aluminium and indium complexes of
 mono-pendant arm triazacyclononane ligands
;
_journal_issue 2
_journal_name_full 'Journal of the Chemical Society, Dalton Transactions'
_journal_page_first 157
_journal_paper_doi 10.1039/b007323g
_journal_year 2001
_chemical_compound_source 'synthesis as described'
_chemical_formula_moiety 'C20 H47 Al1 N3 O1'
_chemical_formula_structural 'C20 H47 AL1 N3 O1'
_chemical_formula_sum 'C20 H47 Al2 N3 O'
_chemical_formula_weight 399.57
_chemical_name_systematic
;
 [Al2{(L-4).AlMe3}Me2]
;
_space_group_IT_number 2
_symmetry_cell_setting triclinic
_symmetry_space_group_name_Hall '-P 1'
_symmetry_space_group_name_H-M 'P -1'
_atom_sites_solution_hydrogens geom
_atom_sites_solution_primary direct
_atom_sites_solution_secondary difmap
_audit_creation_method SHELXL
_cell_angle_alpha 70.965(5)
_cell_angle_beta 88.397(5)
_cell_angle_gamma 78.458(6)
_cell_formula_units_Z 2
_cell_length_a 7.6670(6)
_cell_length_b 11.4630(15)
_cell_length_c 15.1650(13)
_cell_measurement_reflns_used 25
_cell_measurement_temperature 150(2)
_cell_measurement_theta_max 0
_cell_measurement_theta_min 0
_cell_volume 1233.4(2)
_computing_cell_refinement DENZO
_computing_data_collection 'Enraf Nonius DIP2000 Software - XPRESS'
_computing_data_reduction 'DENZO & SCALEPACK'
_computing_molecular_graphics 'Ortep-3 for Windows (Farrugia, 1997)'
_computing_publication_material 'WinGX publication routines (Farrugia, 1998)'
_computing_structure_refinement 'SHELXL-93 (Sheldrick, 1993)'
_computing_structure_solution SHELXS
_diffrn_ambient_temperature 150(2)
_diffrn_radiation_monochromator graphite
_diffrn_radiation_source 'fine-focus sealed tube'
_diffrn_radiation_type MoK\a
_diffrn_radiation_wavelength 0.71073
_diffrn_reflns_av_R_equivalents 0.0000
_diffrn_reflns_av_sigmaI/netI 0.0442
_diffrn_reflns_limit_h_max 9
_diffrn_reflns_limit_h_min 0
_diffrn_reflns_limit_k_max 14
_diffrn_reflns_limit_k_min -13
_diffrn_reflns_limit_l_max 19
_diffrn_reflns_limit_l_min -19
_diffrn_reflns_number 3762
_diffrn_reflns_theta_max 26.81
_diffrn_reflns_theta_min 1.98
_exptl_absorpt_coefficient_mu 0.131
_exptl_crystal_colour colourless
_exptl_crystal_density_diffrn 1.076
_exptl_crystal_density_method none
_exptl_crystal_description prism
_exptl_crystal_F_000 444
_exptl_crystal_size_max 0.6
_exptl_crystal_size_mid 0.5
_exptl_crystal_size_min 0.5
_refine_diff_density_max 0.163
_refine_diff_density_min -0.256
_refine_diff_density_rms 0.037
_refine_ls_extinction_method none
_refine_ls_goodness_of_fit_all 1.092
_refine_ls_goodness_of_fit_obs 1.136
_refine_ls_matrix_type full
_refine_ls_number_parameters 245
_refine_ls_number_reflns 3759
_refine_ls_number_restraints 0
_refine_ls_restrained_S_all 1.176
_refine_ls_restrained_S_obs 1.136
_refine_ls_R_factor_all 0.0485
_refine_ls_R_factor_obs 0.0409
_refine_ls_shift/esd_max 0.027
_refine_ls_shift/esd_mean 0.001
_refine_ls_structure_factor_coef Fsqd
_refine_ls_weighting_details 'w=1/[\s^2^(Fo^2^)+(0.0685P)^2^+0.1977P] where P=(Fo^2^+2Fc^2^)/3'
_refine_ls_weighting_scheme calc
_refine_ls_wR_factor_all 0.1310
_refine_ls_wR_factor_obs 0.1179
_reflns_number_observed 3296
_reflns_number_total 3762
_reflns_observed_criterion >2sigma(I)
_cod_data_source_file b007323g.txt
_cod_data_source_block compound_9
_cod_depositor_comments
;
The following automatic conversions were performed:

'_refine_ls_weighting_scheme' value 'calc
w=1/[\s^2^(Fo^2^)+(0.0685P)^2^+0.1977P] where P=(Fo^2^+2Fc^2^)/3' was
changed to 'calc'. New tag '_refine_ls_weighting_details' was
created. The value of the new tag was set to
'w=1/[\s^2^(Fo^2^)+(0.0685P)^2^+0.1977P] where P=(Fo^2^+2Fc^2^)/3'.

Automatic conversion script
Id: cif_fix_values 3143 2015-03-26 13:38:13Z robertas 
;
_cod_database_code 7010243

loop_
_symmetry_equiv_pos_as_xyz
'x, y, z'
'-x, -y, -z'

loop_
_atom_site_aniso_label
_atom_site_aniso_U_11
_atom_site_aniso_U_22
_atom_site_aniso_U_33
_atom_site_aniso_U_23
_atom_site_aniso_U_13
_atom_site_aniso_U_12
Al1 0.0277(3) 0.0307(3) 0.0316(2) -0.0070(2) -0.0011(2) -0.0004(2)
Al2 0.0286(3) 0.0299(3) 0.0329(2) -0.0083(2) 0.0007(2) 0.0017(2)
N1 0.0262(7) 0.0275(7) 0.0306(6) -0.0084(5) 0.0021(5) -0.0021(5)
C2 0.0288(8) 0.0285(8) 0.0298(7) -0.0078(6) 0.0055(6) -0.0033(6)
C3 0.0399(10) 0.0350(9) 0.0286(7) -0.0071(6) 0.0014(6) 0.0002(7)
N4 0.0348(8) 0.0263(7) 0.0297(6) -0.0078(5) -0.0035(5) 0.0020(6)
C5 0.0410(9) 0.0274(9) 0.0335(7) -0.0089(6) -0.0054(6) -0.0014(7)
C6 0.0404(10) 0.0340(9) 0.0343(7) -0.0134(7) -0.0013(7) 0.0022(7)
N7 0.0387(8) 0.0354(8) 0.0297(6) -0.0118(6) -0.0030(5) -0.0002(6)
C8 0.0412(10) 0.0383(10) 0.0282(7) -0.0082(7) 0.0025(6) 0.0023(7)
C9 0.0316(9) 0.0326(9) 0.0331(7) -0.0072(6) 0.0064(6) -0.0007(7)
C10 0.0256(8) 0.0335(9) 0.0431(8) -0.0137(7) -0.0015(6) -0.0036(6)
C11 0.0269(8) 0.0398(10) 0.0461(8) -0.0207(8) -0.0034(7) -0.0011(7)
C12 0.0382(11) 0.066(2) 0.095(2) -0.0539(14) -0.0003(11) -0.0095(10)
O13 0.0249(6) 0.0306(6) 0.0384(5) -0.0121(5) -0.0009(4) -0.0006(4)
C14 0.0375(10) 0.0516(12) 0.0456(9) -0.0185(8) -0.0052(8) -0.0062(8)
C15 0.0491(12) 0.0458(12) 0.0458(9) 0.0011(8) 0.0030(8) -0.0005(9)
C16 0.0354(10) 0.0417(10) 0.0397(8) -0.0044(7) -0.0025(7) -0.0086(8)
C17 0.0489(12) 0.0474(12) 0.0510(10) -0.0245(9) 0.0070(9) -0.0012(9)
C18 0.0386(10) 0.0499(12) 0.0419(9) -0.0049(8) -0.0030(8) 0.0058(8)
C41 0.0373(9) 0.0296(9) 0.0364(7) -0.0096(6) -0.0057(7) -0.0041(7)
C42 0.0511(11) 0.0344(10) 0.0336(8) -0.0060(7) -0.0115(7) -0.0046(8)
C43 0.0383(10) 0.0414(11) 0.0537(10) -0.0099(8) -0.0028(8) -0.0046(8)
C71 0.0459(11) 0.0488(12) 0.0397(8) -0.0209(8) -0.0076(8) 0.0001(9)
C72 0.070(2) 0.076(2) 0.0447(10) -0.0352(11) -0.0075(10) -0.0005(13)
C73 0.069(2) 0.060(2) 0.0636(12) -0.0255(11) -0.0009(11) -0.0222(12)

loop_
_atom_site_label
_atom_site_type_symbol
_atom_site_fract_x
_atom_site_fract_y
_atom_site_fract_z
_atom_site_U_iso_or_equiv
_atom_site_thermal_displace_type
_atom_site_occupancy
_atom_site_calc_flag
_atom_site_refinement_flags
_atom_site_disorder_group
Al1 Al 0.59358(6) 0.60194(5) 0.17161(3) 0.0316(2) Uani 1 d . .
Al2 Al 0.36001(6) 0.69099(5) 0.32491(3) 0.0321(2) Uani 1 d . .
N1 N 0.8114(2) 0.47732(13) 0.23071(8) 0.0289(3) Uani 1 d . .
C2 C 0.7586(2) 0.3668(2) 0.30049(10) 0.0299(3) Uani 1 d . .
H2A H 0.7258(2) 0.3127(2) 0.26696(10) 0.036 Uiso 1 calc R .
H2B H 0.6503(2) 0.3972(2) 0.33022(10) 0.036 Uiso 1 calc R .
C3 C 0.8940(2) 0.2870(2) 0.37577(11) 0.0365(4) Uani 1 d . .
H3A H 0.9207(2) 0.3390(2) 0.41254(11) 0.044 Uiso 1 calc R .
H3B H 0.8416(2) 0.2181(2) 0.41822(11) 0.044 Uiso 1 calc R .
N4 N 1.0589(2) 0.23221(13) 0.34374(9) 0.0317(3) Uani 1 d . .
C5 C 1.0415(2) 0.1310(2) 0.30900(11) 0.0349(4) Uani 1 d . .
H5A H 0.9299(2) 0.1024(2) 0.33160(11) 0.042 Uiso 1 calc R .
H5B H 1.1418(2) 0.0591(2) 0.33560(11) 0.042 Uiso 1 calc R .
C6 C 1.0392(2) 0.1660(2) 0.20521(11) 0.0370(4) Uani 1 d . .
H6A H 1.1382(2) 0.2100(2) 0.18141(11) 0.044 Uiso 1 calc R .
H6B H 1.0604(2) 0.0881(2) 0.18826(11) 0.044 Uiso 1 calc R .
N7 N 0.8744(2) 0.24585(15) 0.15998(9) 0.0353(3) Uani 1 d . .
C8 C 0.8897(2) 0.3725(2) 0.10920(11) 0.0381(4) Uani 1 d . .
H8A H 0.7730(2) 0.4189(2) 0.07761(11) 0.046 Uiso 1 calc R .
H8B H 0.9769(2) 0.3704(2) 0.06006(11) 0.046 Uiso 1 calc R .
C9 C 0.9458(2) 0.4443(2) 0.16613(11) 0.0342(4) Uani 1 d . .
H9A H 1.0557(2) 0.3937(2) 0.20304(11) 0.041 Uiso 1 calc R .
H9B H 0.9753(2) 0.5231(2) 0.12318(11) 0.041 Uiso 1 calc R .
C10 C 0.8831(2) 0.5547(2) 0.27476(11) 0.0341(4) Uani 1 d . .
H10A H 0.9267(2) 0.6230(2) 0.22634(11) 0.041 Uiso 1 calc R .
H10B H 0.9850(2) 0.5023(2) 0.31771(11) 0.041 Uiso 1 calc R .
C11 C 0.7417(2) 0.6103(2) 0.32795(12) 0.0367(4) Uani 1 d . .
H11 H 0.7271(2) 0.5444(2) 0.38837(12) 0.044 Uiso 1 calc R .
C12 C 0.7948(3) 0.7178(3) 0.3478(2) 0.0599(6) Uani 1 d . .
H12A H 0.9133(11) 0.6899(5) 0.3789(12) 0.090 Uiso 1 calc R .
H12B H 0.7084(14) 0.7478(12) 0.3884(11) 0.090 Uiso 1 calc R .
H12C H 0.7975(25) 0.7863(7) 0.2890(2) 0.090 Uiso 1 calc R .
O13 O 0.57860(15) 0.64955(11) 0.27372(8) 0.0318(3) Uani 1 d . .
C14 C 0.4130(3) 0.5147(2) 0.15445(13) 0.0445(4) Uani 1 d . .
H14A H 0.4672(4) 0.4462(10) 0.1309(11) 0.067 Uiso 1 calc R .
H14B H 0.3206(11) 0.5738(4) 0.1094(9) 0.067 Uiso 1 calc R .
H14C H 0.3596(16) 0.4797(13) 0.2143(3) 0.067 Uiso 1 calc R .
C15 C 0.6594(3) 0.7291(2) 0.06581(13) 0.0523(5) Uani 1 d . .
H15A H 0.5582(8) 0.8002(7) 0.0442(7) 0.078 Uiso 1 calc R .
H15B H 0.6930(22) 0.6938(5) 0.0155(4) 0.078 Uiso 1 calc R .
H15C H 0.7605(15) 0.7582(12) 0.0837(3) 0.078 Uiso 1 calc R .
C16 C 0.3092(3) 0.5274(2) 0.39837(12) 0.0410(4) Uani 1 d . .
H16A H 0.2963(19) 0.4794(6) 0.3569(2) 0.061 Uiso 1 calc R .
H16B H 0.1984(10) 0.5400(2) 0.4310(8) 0.061 Uiso 1 calc R .
H16C H 0.4073(9) 0.4808(5) 0.4442(7) 0.061 Uiso 1 calc R .
C17 C 0.3745(3) 0.7953(2) 0.40166(14) 0.0484(5) Uani 1 d . .
H17A H 0.4505(20) 0.7457(5) 0.4575(6) 0.073 Uiso 1 calc R .
H17B H 0.2549(4) 0.8251(14) 0.4203(11) 0.073 Uiso 1 calc R .
H17C H 0.4255(23) 0.8677(9) 0.3660(4) 0.073 Uiso 1 calc R .
C18 C 0.2121(3) 0.7887(2) 0.21417(13) 0.0481(5) Uani 1 d . .
H18A H 0.1007(9) 0.8328(12) 0.2319(2) 0.072 Uiso 1 calc R .
H18B H 0.1856(18) 0.7325(3) 0.1819(6) 0.072 Uiso 1 calc R .
H18C H 0.2752(9) 0.8504(10) 0.1726(5) 0.072 Uiso 1 calc R .
C41 C 1.2064(2) 0.1985(2) 0.41121(11) 0.0350(4) Uani 1 d . .
H41 H 1.2037(2) 0.2735(2) 0.43162(11) 0.042 Uiso 1 calc R .
C42 C 1.1919(3) 0.0908(2) 0.49743(11) 0.0413(4) Uani 1 d . .
H42A H 1.2890(11) 0.0787(9) 0.5422(4) 0.062 Uiso 1 calc R .
H42B H 1.1999(19) 0.0140(3) 0.4811(2) 0.062 Uiso 1 calc R .
H42C H 1.0772(8) 0.1093(6) 0.5254(6) 0.062 Uiso 1 calc R .
C43 C 1.3819(3) 0.1758(2) 0.36721(14) 0.0463(4) Uani 1 d . .
H43A H 1.3954(10) 0.0981(8) 0.3515(10) 0.069 Uiso 1 calc R .
H43B H 1.4786(3) 0.1675(15) 0.4111(4) 0.069 Uiso 1 calc R .
H43C H 1.3863(9) 0.2468(7) 0.3103(6) 0.069 Uiso 1 calc R .
C71 C 0.7778(3) 0.1900(2) 0.10891(12) 0.0444(4) Uani 1 d . .
H71 H 0.6709(3) 0.2554(2) 0.07808(12) 0.053 Uiso 1 calc R .
C72 C 0.8821(3) 0.1552(3) 0.03259(15) 0.0618(7) Uani 1 d . .
H72A H 0.8076(10) 0.1226(20) -0.0014(10) 0.093 Uiso 1 calc R .
H72B H 0.9881(16) 0.0904(14) 0.0600(2) 0.093 Uiso 1 calc R .
H72C H 0.9186(25) 0.2300(5) -0.0105(8) 0.093 Uiso 1 calc R .
C73 C 0.7104(4) 0.0806(3) 0.1733(2) 0.0615(6) Uani 1 d . .
H73A H 0.6326(21) 0.0520(12) 0.1381(3) 0.092 Uiso 1 calc R .
H73B H 0.6431(21) 0.1062(5) 0.2222(8) 0.092 Uiso 1 calc R .
H73C H 0.8113(4) 0.0119(7) 0.2021(10) 0.092 Uiso 1 calc R .

loop_
_atom_type_symbol
_atom_type_description
_atom_type_scat_dispersion_real
_atom_type_scat_dispersion_imag
_atom_type_scat_source
C C 0.0033 0.0016 'International Tables Vol C Tables 4.2.6.8 and 6.1.1.4'
H H 0.0000 0.0000 'International Tables Vol C Tables 4.2.6.8 and 6.1.1.4'
Al Al 0.0645 0.0514 'International Tables Vol C Tables 4.2.6.8 and 6.1.1.4'
N N 0.0061 0.0033 'International Tables Vol C Tables 4.2.6.8 and 6.1.1.4'
O O 0.0106 0.0060 'International Tables Vol C Tables 4.2.6.8 and 6.1.1.4'

loop_
_geom_angle_atom_site_label_1
_geom_angle_atom_site_label_2
_geom_angle_atom_site_label_3
_geom_angle
_geom_angle_site_symmetry_1
_geom_angle_site_symmetry_3
_geom_angle_publ_flag
O13 Al1 C15 111.25(8) . . ?
O13 Al1 C14 116.15(7) . . ?
C15 Al1 C14 118.83(9) . . ?
O13 Al1 N1 87.76(5) . . ?
C15 Al1 N1 108.78(8) . . ?
C14 Al1 N1 109.43(8) . . ?
O13 Al2 C18 101.56(7) . . ?
O13 Al2 C17 111.46(7) . . ?
C18 Al2 C17 109.64(10) . . ?
O13 Al2 C16 103.58(7) . . ?
C18 Al2 C16 118.06(9) . . ?
C17 Al2 C16 111.84(9) . . ?
C10 N1 C9 107.31(13) . . ?
C10 N1 C2 112.02(12) . . ?
C9 N1 C2 113.90(13) . . ?
C10 N1 Al1 97.58(10) . . ?
C9 N1 Al1 116.03(10) . . ?
C2 N1 Al1 108.87(10) . . ?
N1 C2 C3 116.54(14) . . ?
N4 C3 C2 115.00(12) . . ?
C3 N4 C41 112.72(12) . . ?
C3 N4 C5 112.90(14) . . ?
C41 N4 C5 113.38(13) . . ?
N4 C5 C6 114.3(2) . . ?
N7 C6 C5 113.59(14) . . ?
C8 N7 C6 113.8(2) . . ?
C8 N7 C71 113.93(13) . . ?
C6 N7 C71 114.32(14) . . ?
N7 C8 C9 115.49(13) . . ?
N1 C9 C8 114.95(14) . . ?
N1 C10 C11 110.05(13) . . ?
O13 C11 C12 111.5(2) . . ?
O13 C11 C10 108.18(12) . . ?
C12 C11 C10 109.9(2) . . ?
C11 O13 Al1 113.03(10) . . ?
C11 O13 Al2 121.71(10) . . ?
Al1 O13 Al2 121.72(6) . . ?
N4 C41 C42 113.88(15) . . ?
N4 C41 C43 111.31(13) . . ?
C42 C41 C43 111.4(2) . . ?
N7 C71 C73 111.25(15) . . ?
N7 C71 C72 113.4(2) . . ?
C73 C71 C72 111.4(2) . . ?

loop_
_geom_bond_atom_site_label_1
_geom_bond_atom_site_label_2
_geom_bond_distance
_geom_bond_site_symmetry_2
_geom_bond_publ_flag
Al1 O13 1.7959(11) . ?
Al1 C15 1.917(2) . ?
Al1 C14 1.931(2) . ?
Al1 N1 1.9819(14) . ?
Al2 O13 1.8671(12) . ?
Al2 C18 1.932(2) . ?
Al2 C17 1.940(2) . ?
Al2 C16 1.953(2) . ?
N1 C10 1.462(2) . ?
N1 C9 1.480(2) . ?
N1 C2 1.482(2) . ?
C2 C3 1.491(2) . ?
C3 N4 1.441(2) . ?
N4 C41 1.452(2) . ?
N4 C5 1.451(2) . ?
C5 C6 1.492(2) . ?
C6 N7 1.442(2) . ?
N7 C8 1.431(2) . ?
N7 C71 1.450(2) . ?
C8 C9 1.495(2) . ?
C10 C11 1.498(2) . ?
C11 O13 1.426(2) . ?
C11 C12 1.491(3) . ?
C41 C42 1.497(2) . ?
C41 C43 1.499(3) . ?
C71 C73 1.492(3) . ?
C71 C72 1.503(3) . ?
